data_4084723
loop_
_publ_author_name
'Ma, Chong'
'Ai, Chunjin'
'Li, Zhefu'
'Li, Bin'
'Song, Haibin'
'Xu, Shansheng'
'Wang, Baiquan'

_publ_section_title
;
 Synthesis and Alkyne Insertion Reactions of NHC-Based Cyclometalated
 Ruthenium(II) Complexes
;
_journal_issue 19
_journal_name_full Organometallics
_journal_page_first 5164
_journal_paper_doi 10.1021/om500369g
_journal_volume 33
_journal_year 2014
_chemical_formula_moiety 'C29 H32 Cl2 N2 Ru'
_chemical_formula_sum 'C29 H32 Cl2 N2 Ru'
_chemical_formula_weight 580.53
_chemical_name_systematic
; 
 ? 
;
_space_group_crystal_system orthorhombic
_space_group_IT_number 19
_space_group_name_Hall 'P 2ac 2ab'
_space_group_name_H-M_alt 'P 21 21 21'
_symmetry_space_group_name_Hall 'P 2ac 2ab'
_symmetry_space_group_name_H-M 'P 21 21 21'
_atom_sites_solution_hydrogens geom
_atom_sites_solution_primary direct
_atom_sites_solution_secondary difmap
_audit_creation_method SHELXL-2013
_cell_angle_alpha 90
_cell_angle_beta 90
_cell_angle_gamma 90
_cell_formula_units_Z 8
_cell_length_a 13.5740(12)
_cell_length_b 14.6270(14)
_cell_length_c 26.222(3)
_cell_measurement_reflns_used 17903
_cell_measurement_temperature 113(2)
_cell_measurement_theta_max 28.00
_cell_measurement_theta_min 1.60
_cell_volume 5206.3(9)
_computing_cell_refinement 'CrystalClear-SM Expert 2.0 r4'
_computing_data_collection 'CrystalClear-SM Expert 2.0 r4 (Rigaku, 2009)'
_computing_data_reduction 'CrystalClear-SM Expert 2.0 r4'
_computing_molecular_graphics 'CrystalStructure 4.0'
_computing_publication_material 'CrystalStructure 4.0 (Rigaku, 2009)'
_computing_structure_refinement 'SHELXL-2013 (Sheldrick, 2013)'
_computing_structure_solution 'SHELXS97 (Sheldrick, 1997)'
_diffrn_ambient_temperature 113(2)
_diffrn_detector_area_resol_mean 14.222
_diffrn_measured_fraction_theta_full 0.998
_diffrn_measured_fraction_theta_max 0.983
_diffrn_measurement_device_type 'Rigaku Saturn724 CCD'
_diffrn_measurement_method \w
_diffrn_radiation_type MoK\a
_diffrn_radiation_wavelength 0.71075
_diffrn_reflns_av_R_equivalents 0.0639
_diffrn_reflns_av_unetI/netI 0.0564
_diffrn_reflns_Laue_measured_fraction_full 0.998
_diffrn_reflns_Laue_measured_fraction_max 0.983
_diffrn_reflns_limit_h_max 17
_diffrn_reflns_limit_h_min -16
_diffrn_reflns_limit_k_max 19
_diffrn_reflns_limit_k_min -19
_diffrn_reflns_limit_l_max 34
_diffrn_reflns_limit_l_min -34
_diffrn_reflns_number 55331
_diffrn_reflns_point_group_measured_fraction_full 0.999
_diffrn_reflns_point_group_measured_fraction_max 0.984
_diffrn_reflns_theta_full 25.242
_diffrn_reflns_theta_max 28.041
_diffrn_reflns_theta_min 1.553
_exptl_absorpt_coefficient_mu 0.828
_exptl_absorpt_correction_T_max 0.847
_exptl_absorpt_correction_T_min 0.717
_exptl_absorpt_correction_type multi-scan
_exptl_absorpt_process_details 'Jacobson, R. (1998) Private communication'
_exptl_crystal_colour colorless
_exptl_crystal_density_diffrn 1.481
_exptl_crystal_density_method 'not measured'
_exptl_crystal_description prism
_exptl_crystal_F_000 2384
_exptl_crystal_size_max 0.240
_exptl_crystal_size_mid 0.220
_exptl_crystal_size_min 0.200
_refine_diff_density_max 0.516
_refine_diff_density_min -0.518
_refine_diff_density_rms 0.078
_refine_ls_abs_structure_details
; 
 Refined as an inversion twin. 
;
_refine_ls_abs_structure_Flack 0.34(3)
_refine_ls_extinction_method none
_refine_ls_goodness_of_fit_ref 1.074
_refine_ls_hydrogen_treatment constr
_refine_ls_matrix_type full
_refine_ls_number_parameters 626
_refine_ls_number_reflns 12304
_refine_ls_number_restraints 0
_refine_ls_restrained_S_all 1.074
_refine_ls_R_factor_all 0.0441
_refine_ls_R_factor_gt 0.0403
_refine_ls_shift/su_max 0.001
_refine_ls_shift/su_mean 0.000
_refine_ls_structure_factor_coef Fsqd
_refine_ls_weighting_details
; 
 w=1/[\s^2^(Fo^2^)+(0.0290P)^2^+0.4151P] 
 where P=(Fo^2^+2Fc^2^)/3 
;
_refine_ls_weighting_scheme calc
_refine_ls_wR_factor_gt 0.0816
_refine_ls_wR_factor_ref 0.0833
_reflns_Friedel_coverage 0.820
_reflns_Friedel_fraction_full 1.000
_reflns_Friedel_fraction_max 0.984
_reflns_number_gt 11608
_reflns_number_total 12304
_reflns_threshold_expression 'I > 2\s(I)'
_cod_data_source_file om500369g_si_001.cif
_cod_data_source_block 2c
_cod_database_code 4084723
_shelx_space_group_comment
; 
The symmetry employed for this shelxl refinement is uniquely defined 
by the following loop, which should always be used as a source of 
symmetry information in preference to the above space-group names. 
They are only intended as comments. 
;
_shelx_estimated_absorpt_t_min 0.826
_shelx_estimated_absorpt_t_max 0.852
_shelxl_version_number 2013-2

loop_
_space_group_symop_operation_xyz
'x, y, z'
'x+1/2, -y+1/2, -z'
'-x, y+1/2, -z+1/2'
'-x+1/2, -y, z+1/2'

loop_
_atom_site_label
_atom_site_type_symbol
_atom_site_fract_x
_atom_site_fract_y
_atom_site_fract_z
_atom_site_U_iso_or_equiv
_atom_site_adp_type
_atom_site_occupancy
_atom_site_site_symmetry_order
_atom_site_calc_flag
_atom_site_refinement_flags_posn
_atom_site_refinement_flags_adp
Ru1 Ru 0.88192(3) 0.70574(2) 0.13245(2) 0.01894(9) Uani 1 1 d . .
Ru2 Ru 0.37839(3) 0.54972(2) 0.13598(2) 0.01883(9) Uani 1 1 d . .
Cl1 Cl 0.75264(10) 0.64534(9) 0.18674(5) 0.0302(3) Uani 1 1 d . .
Cl2 Cl 0.59413(13) 0.93595(10) 0.02915(6) 0.0524(4) Uani 1 1 d . .
Cl3 Cl 0.25244(10) 0.61060(8) 0.19133(5) 0.0293(3) Uani 1 1 d . .
Cl4 Cl 0.08181(12) 0.32096(10) 0.03806(5) 0.0450(4) Uani 1 1 d . .
N1 N 0.8649(3) 0.8653(2) 0.19959(13) 0.0200(8) Uani 1 1 d . .
N2 N 0.9696(3) 0.7773(2) 0.23631(13) 0.0207(8) Uani 1 1 d . .
N3 N 0.3671(3) 0.3885(2) 0.20264(14) 0.0227(9) Uani 1 1 d . .
N4 N 0.4716(3) 0.4786(2) 0.23896(13) 0.0214(9) Uani 1 1 d . .
C1 C 0.9908(4) 0.7366(3) 0.07372(16) 0.0206(10) Uani 1 1 d . .
C2 C 1.0364(3) 0.6817(3) 0.11181(16) 0.0208(10) Uani 1 1 d . .
H2 H 1.0921 0.7049 0.1295 0.025 Uiso 1 1 calc R U
C3 C 1.0007(4) 0.5932(3) 0.12405(17) 0.0252(11) Uani 1 1 d . .
H3 H 1.0356 0.5559 0.1475 0.030 Uiso 1 1 calc R U
C4 C 0.9148(4) 0.5613(3) 0.10170(18) 0.0300(12) Uani 1 1 d . .
C5 C 0.8669(4) 0.6146(3) 0.06332(17) 0.0270(11) Uani 1 1 d . .
H5 H 0.8092 0.5923 0.0471 0.032 Uiso 1 1 calc R U
C6 C 0.9056(4) 0.7000(3) 0.04985(15) 0.0243(11) Uani 1 1 d . .
H6 H 0.8739 0.7345 0.0239 0.029 Uiso 1 1 calc R U
C7 C 1.0327(4) 0.8284(3) 0.05697(17) 0.0260(11) Uani 1 1 d . .
H7 H 0.9773 0.8656 0.0427 0.031 Uiso 1 1 calc R U
C8 C 1.0783(4) 0.8819(3) 0.10026(19) 0.0369(13) Uani 1 1 d . .
H8A H 1.0281 0.8946 0.1262 0.055 Uiso 1 1 calc R U
H8B H 1.1046 0.9397 0.0872 0.055 Uiso 1 1 calc R U
H8C H 1.1318 0.8462 0.1155 0.055 Uiso 1 1 calc R U
C9 C 1.1069(4) 0.8121(3) 0.01428(17) 0.0333(13) Uani 1 1 d . .
H9A H 1.1293 0.8710 0.0007 0.050 Uiso 1 1 calc R U
H9B H 1.0756 0.7767 -0.0130 0.050 Uiso 1 1 calc R U
H9C H 1.1634 0.7780 0.0277 0.050 Uiso 1 1 calc R U
C10 C 0.8708(5) 0.4701(3) 0.1172(2) 0.0432(14) Uani 1 1 d . .
H10A H 0.9104 0.4432 0.1446 0.065 Uiso 1 1 calc R U
H10B H 0.8704 0.4288 0.0878 0.065 Uiso 1 1 calc R U
H10C H 0.8032 0.4793 0.1292 0.065 Uiso 1 1 calc R U
C11 C 0.9140(3) 0.7849(3) 0.19370(16) 0.0189(9) Uani 1 1 d . .
C12 C 0.8886(4) 0.9074(3) 0.24561(16) 0.0255(10) Uani 1 1 d . .
H12 H 0.8640 0.9638 0.2583 0.031 Uiso 1 1 calc R U
C13 C 0.9535(4) 0.8516(3) 0.26825(17) 0.0256(11) Uani 1 1 d . .
H13 H 0.9834 0.8611 0.3006 0.031 Uiso 1 1 calc R U
C14 C 0.7993(4) 0.8886(3) 0.15953(17) 0.0231(10) Uani 1 1 d . .
C15 C 0.7926(3) 0.8200(3) 0.12275(17) 0.0222(10) Uani 1 1 d . .
C16 C 0.7274(4) 0.8361(3) 0.08281(18) 0.0286(12) Uani 1 1 d . .
H16 H 0.7189 0.7915 0.0569 0.034 Uiso 1 1 calc R U
C17 C 0.6746(4) 0.9176(4) 0.0809(2) 0.0337(13) Uani 1 1 d . .
C18 C 0.6849(4) 0.9853(3) 0.11727(18) 0.0300(12) Uani 1 1 d . .
H18 H 0.6494 1.0411 0.1143 0.036 Uiso 1 1 calc R U
C19 C 0.7475(4) 0.9707(3) 0.15794(18) 0.0283(11) Uani 1 1 d . .
H19 H 0.7549 1.0153 0.1840 0.034 Uiso 1 1 calc R U
C20 C 1.0415(4) 0.7029(3) 0.24412(16) 0.0256(11) Uani 1 1 d . .
H20A H 1.1014 0.7162 0.2239 0.031 Uiso 1 1 calc R U
H20B H 1.0130 0.6451 0.2311 0.031 Uiso 1 1 calc R U
C21 C 1.0704(4) 0.6900(3) 0.29919(16) 0.0215(10) Uani 1 1 d . .
C22 C 1.0177(4) 0.6295(3) 0.33029(18) 0.0236(11) Uani 1 1 d . .
C23 C 1.0481(4) 0.6179(3) 0.38057(18) 0.0281(12) Uani 1 1 d . .
H23 H 1.0130 0.5765 0.4017 0.034 Uiso 1 1 calc R U
C24 C 1.1273(4) 0.6644(3) 0.40068(16) 0.0281(11) Uani 1 1 d . .
C25 C 1.1778(3) 0.7261(3) 0.36989(17) 0.0231(10) Uani 1 1 d . .
H25 H 1.2309 0.7603 0.3837 0.028 Uiso 1 1 calc R U
C26 C 1.1512(4) 0.7383(3) 0.31888(16) 0.0223(10) Uani 1 1 d . .
C27 C 0.9286(4) 0.5789(3) 0.30992(19) 0.0320(12) Uani 1 1 d . .
H27A H 0.9502 0.5314 0.2860 0.048 Uiso 1 1 calc R U
H27B H 0.8851 0.6219 0.2923 0.048 Uiso 1 1 calc R U
H27C H 0.8930 0.5504 0.3383 0.048 Uiso 1 1 calc R U
C28 C 1.2090(4) 0.8041(3) 0.28639(17) 0.0281(11) Uani 1 1 d . .
H28A H 1.2577 0.8358 0.3076 0.042 Uiso 1 1 calc R U
H28B H 1.1641 0.8488 0.2712 0.042 Uiso 1 1 calc R U
H28C H 1.2429 0.7703 0.2593 0.042 Uiso 1 1 calc R U
C29 C 1.1621(4) 0.6496(4) 0.45527(18) 0.0399(14) Uani 1 1 d . .
H29A H 1.1092 0.6660 0.4790 0.060 Uiso 1 1 calc R U
H29B H 1.2199 0.6880 0.4619 0.060 Uiso 1 1 calc R U
H29C H 1.1798 0.5852 0.4601 0.060 Uiso 1 1 calc R U
C30 C 0.4866(4) 0.5170(3) 0.07699(16) 0.0211(10) Uani 1 1 d . .
C31 C 0.5321(3) 0.5743(3) 0.11393(16) 0.0226(10) Uani 1 1 d . .
H31 H 0.5886 0.5527 0.1316 0.027 Uiso 1 1 calc R U
C32 C 0.4953(4) 0.6628(3) 0.12495(16) 0.0255(11) Uani 1 1 d . .
H32 H 0.5303 0.7017 0.1476 0.031 Uiso 1 1 calc R U
C33 C 0.4076(4) 0.6929(3) 0.10256(18) 0.0305(12) Uani 1 1 d . .
C34 C 0.3594(4) 0.6365(3) 0.06537(18) 0.0276(12) Uani 1 1 d . .
H34 H 0.3014 0.6573 0.0488 0.033 Uiso 1 1 calc R U
C35 C 0.3992(4) 0.5502(3) 0.05382(15) 0.0231(10) Uani 1 1 d . .
H35 H 0.3664 0.5128 0.0296 0.028 Uiso 1 1 calc R U
C36 C 0.5271(4) 0.4238(3) 0.06237(18) 0.0294(12) Uani 1 1 d . .
H36 H 0.4700 0.3843 0.0526 0.035 Uiso 1 1 calc R U
C37 C 0.5935(5) 0.4328(4) 0.0158(2) 0.0453(16) Uani 1 1 d . .
H37A H 0.5566 0.4610 -0.0122 0.068 Uiso 1 1 calc R U
H37B H 0.6163 0.3720 0.0054 0.068 Uiso 1 1 calc R U
H37C H 0.6505 0.4710 0.0244 0.068 Uiso 1 1 calc R U
C38 C 0.5822(5) 0.3756(3) 0.1057(2) 0.0433(15) Uani 1 1 d . .
H38A H 0.6022 0.3145 0.0945 0.065 Uiso 1 1 calc R U
H38B H 0.5390 0.3705 0.1355 0.065 Uiso 1 1 calc R U
H38C H 0.6409 0.4112 0.1148 0.065 Uiso 1 1 calc R U
C39 C 0.3637(5) 0.7834(3) 0.1170(2) 0.0496(16) Uani 1 1 d . .
H39A H 0.3496 0.7840 0.1536 0.074 Uiso 1 1 calc R U
H39B H 0.3024 0.7928 0.0979 0.074 Uiso 1 1 calc R U
H39C H 0.4103 0.8323 0.1088 0.074 Uiso 1 1 calc R U
C40 C 0.4146(4) 0.4709(3) 0.19665(15) 0.0198(10) Uani 1 1 d . .
C41 C 0.3928(4) 0.3469(3) 0.24770(15) 0.0236(10) Uani 1 1 d . .
H41 H 0.3692 0.2901 0.2603 0.028 Uiso 1 1 calc R U
C42 C 0.4583(4) 0.4031(3) 0.27046(17) 0.0241(11) Uani 1 1 d . .
H42 H 0.4897 0.3928 0.3023 0.029 Uiso 1 1 calc R U
C43 C 0.2999(4) 0.3649(3) 0.16338(18) 0.0235(10) Uani 1 1 d . .
C44 C 0.2883(4) 0.4354(3) 0.12724(17) 0.0238(10) Uani 1 1 d . .
C45 C 0.2185(4) 0.4200(3) 0.08945(18) 0.0293(12) Uani 1 1 d . .
H45 H 0.2051 0.4663 0.0650 0.035 Uiso 1 1 calc R U
C46 C 0.1684(4) 0.3378(4) 0.08717(19) 0.0294(12) Uani 1 1 d . .
C47 C 0.1828(4) 0.2686(3) 0.12156(18) 0.0324(12) Uani 1 1 d . .
H47 H 0.1477 0.2126 0.1186 0.039 Uiso 1 1 calc R U
C48 C 0.2506(4) 0.2821(3) 0.16126(18) 0.0282(11) Uani 1 1 d . .
H48 H 0.2622 0.2359 0.1860 0.034 Uiso 1 1 calc R U
C49 C 0.5429(4) 0.5543(3) 0.24659(16) 0.0226(10) Uani 1 1 d . .
H49A H 0.5150 0.6113 0.2322 0.027 Uiso 1 1 calc R U
H49B H 0.6043 0.5404 0.2277 0.027 Uiso 1 1 calc R U
C50 C 0.5672(4) 0.5693(3) 0.30217(16) 0.0202(10) Uani 1 1 d . .
C51 C 0.5094(4) 0.6276(3) 0.33165(18) 0.0240(11) Uani 1 1 d . .
C52 C 0.5341(4) 0.6404(3) 0.38293(18) 0.0275(12) Uani 1 1 d . .
H52 H 0.4945 0.6797 0.4032 0.033 Uiso 1 1 calc R U
C53 C 0.6146(4) 0.5976(3) 0.40530(16) 0.0282(11) Uani 1 1 d . .
C54 C 0.6708(4) 0.5397(3) 0.37486(17) 0.0259(11) Uani 1 1 d . .
H54 H 0.7260 0.5094 0.3894 0.031 Uiso 1 1 calc R U
C55 C 0.6486(3) 0.5247(3) 0.32364(16) 0.0210(10) Uani 1 1 d . .
C56 C 0.4212(4) 0.6755(3) 0.30965(18) 0.0327(12) Uani 1 1 d . .
H56A H 0.4430 0.7279 0.2892 0.049 Uiso 1 1 calc R U
H56B H 0.3787 0.6970 0.3374 0.049 Uiso 1 1 calc R U
H56C H 0.3843 0.6330 0.2880 0.049 Uiso 1 1 calc R U
C57 C 0.7114(4) 0.4614(3) 0.29211(18) 0.0275(11) Uani 1 1 d . .
H57A H 0.7451 0.4964 0.2655 0.041 Uiso 1 1 calc R U
H57B H 0.6697 0.4146 0.2763 0.041 Uiso 1 1 calc R U
H57C H 0.7604 0.4318 0.3141 0.041 Uiso 1 1 calc R U
C58 C 0.6388(4) 0.6124(4) 0.46069(19) 0.0451(16) Uani 1 1 d . .
H58A H 0.6709 0.6719 0.4649 0.068 Uiso 1 1 calc R U
H58B H 0.6832 0.5639 0.4724 0.068 Uiso 1 1 calc R U
H58C H 0.5780 0.6110 0.4808 0.068 Uiso 1 1 calc R U

loop_
_atom_site_aniso_label
_atom_site_aniso_U_11
_atom_site_aniso_U_22
_atom_site_aniso_U_33
_atom_site_aniso_U_23
_atom_site_aniso_U_13
_atom_site_aniso_U_12
Ru1 0.0188(2) 0.01883(16) 0.01919(16) 0.00242(13) -0.00183(17) -0.00035(15)
Ru2 0.0184(2) 0.01987(17) 0.01823(16) -0.00208(13) -0.00116(17) 0.00035(15)
Cl1 0.0237(7) 0.0335(6) 0.0334(6) 0.0064(5) 0.0025(5) -0.0062(5)
Cl2 0.0599(11) 0.0496(9) 0.0476(8) 0.0014(7) -0.0263(8) 0.0238(8)
Cl3 0.0239(7) 0.0350(7) 0.0289(6) -0.0064(5) 0.0023(5) 0.0060(5)
Cl4 0.0423(9) 0.0474(8) 0.0452(8) -0.0044(7) -0.0183(7) -0.0141(7)
N1 0.017(2) 0.0221(18) 0.0204(18) 0.0009(14) 0.0038(17) 0.0031(17)
N2 0.020(2) 0.024(2) 0.0180(18) 0.0007(15) -0.0007(16) 0.0032(17)
N3 0.020(2) 0.0250(19) 0.0234(18) -0.0023(15) -0.0011(18) -0.0016(18)
N4 0.023(2) 0.0215(19) 0.0202(19) -0.0024(15) 0.0021(17) -0.0037(17)
C1 0.021(3) 0.022(2) 0.019(2) -0.0013(17) 0.005(2) -0.0001(19)
C2 0.015(3) 0.025(2) 0.023(2) -0.0030(18) 0.0024(18) 0.0020(19)
C3 0.030(3) 0.023(2) 0.023(2) -0.0001(19) 0.004(2) 0.006(2)
C4 0.043(3) 0.017(2) 0.030(2) -0.0031(19) 0.003(2) 0.000(2)
C5 0.033(3) 0.025(2) 0.023(2) -0.0069(18) -0.004(2) -0.004(2)
C6 0.027(3) 0.031(3) 0.015(2) 0.0007(18) -0.0037(19) 0.001(2)
C7 0.033(3) 0.021(2) 0.025(2) 0.0027(19) 0.008(2) 0.001(2)
C8 0.046(4) 0.028(3) 0.037(3) -0.002(2) 0.005(3) -0.007(3)
C9 0.040(4) 0.028(2) 0.032(2) 0.004(2) 0.012(3) 0.003(3)
C10 0.053(4) 0.026(3) 0.051(3) 0.005(2) 0.000(3) -0.008(3)
C11 0.019(3) 0.019(2) 0.018(2) 0.0026(17) 0.0001(18) -0.0046(18)
C12 0.026(3) 0.025(2) 0.025(2) -0.0029(18) 0.005(2) 0.004(2)
C13 0.025(3) 0.032(3) 0.020(2) -0.007(2) 0.000(2) 0.001(2)
C14 0.022(3) 0.023(2) 0.024(2) 0.0071(19) 0.002(2) 0.003(2)
C15 0.019(3) 0.022(2) 0.026(2) 0.0031(18) 0.002(2) 0.0050(19)
C16 0.035(3) 0.024(2) 0.027(2) 0.001(2) -0.008(2) 0.006(2)
C17 0.031(3) 0.037(3) 0.034(3) 0.005(2) -0.009(2) 0.009(2)
C18 0.028(3) 0.027(3) 0.036(3) 0.002(2) -0.002(2) 0.010(2)
C19 0.026(3) 0.027(2) 0.032(3) -0.002(2) 0.002(2) 0.005(2)
C20 0.024(3) 0.033(3) 0.021(2) -0.003(2) -0.002(2) 0.010(2)
C21 0.024(3) 0.025(2) 0.016(2) -0.0012(18) 0.0023(19) 0.007(2)
C22 0.020(3) 0.023(2) 0.028(2) -0.0005(18) 0.000(2) 0.001(2)
C23 0.029(3) 0.031(3) 0.024(2) 0.006(2) 0.004(2) 0.002(2)
C24 0.030(3) 0.032(3) 0.022(2) 0.0050(19) 0.001(2) 0.004(2)
C25 0.022(3) 0.025(2) 0.023(2) -0.0019(19) -0.003(2) -0.0012(19)
C26 0.024(3) 0.024(2) 0.019(2) -0.0002(18) 0.0009(19) 0.0049(19)
C27 0.028(3) 0.026(3) 0.043(3) -0.004(2) -0.003(3) 0.000(2)
C28 0.026(3) 0.033(3) 0.025(2) 0.004(2) 0.004(2) 0.001(2)
C29 0.047(4) 0.053(3) 0.020(2) 0.010(2) -0.001(2) 0.000(3)
C30 0.021(3) 0.024(2) 0.018(2) -0.0013(17) 0.003(2) -0.0018(19)
C31 0.013(3) 0.034(3) 0.021(2) 0.0046(19) 0.0030(19) -0.003(2)
C32 0.030(3) 0.024(2) 0.022(2) -0.0029(19) 0.001(2) -0.010(2)
C33 0.036(3) 0.022(2) 0.034(3) 0.001(2) 0.006(2) 0.000(2)
C34 0.028(3) 0.030(3) 0.025(2) 0.0055(19) -0.005(2) 0.005(2)
C35 0.026(3) 0.032(2) 0.0122(18) -0.0010(17) -0.0009(18) -0.002(2)
C36 0.030(3) 0.027(3) 0.031(3) -0.001(2) 0.000(2) 0.001(2)
C37 0.059(5) 0.028(3) 0.049(3) -0.006(2) 0.018(3) 0.012(3)
C38 0.047(4) 0.033(3) 0.050(3) 0.012(3) 0.003(3) 0.016(3)
C39 0.061(5) 0.024(3) 0.064(4) -0.002(3) 0.007(4) 0.010(3)
C40 0.020(3) 0.022(2) 0.017(2) -0.0009(17) 0.0063(18) -0.0012(19)
C41 0.029(3) 0.024(2) 0.018(2) 0.0051(17) 0.002(2) 0.001(2)
C42 0.025(3) 0.028(3) 0.020(2) 0.0040(19) 0.000(2) -0.004(2)
C43 0.019(3) 0.024(2) 0.027(2) -0.0045(19) 0.001(2) -0.001(2)
C44 0.023(3) 0.023(2) 0.026(2) -0.0039(19) 0.002(2) -0.0063(19)
C45 0.032(3) 0.033(3) 0.023(2) -0.001(2) -0.002(2) -0.003(2)
C46 0.021(3) 0.034(3) 0.034(3) -0.010(2) -0.006(2) -0.006(2)
C47 0.030(3) 0.029(3) 0.037(3) -0.008(2) 0.003(2) -0.010(2)
C48 0.028(3) 0.023(2) 0.033(3) -0.003(2) 0.001(2) -0.006(2)
C49 0.026(3) 0.024(2) 0.017(2) 0.0020(18) -0.0031(19) -0.007(2)
C50 0.018(3) 0.023(2) 0.019(2) 0.0020(18) -0.0007(19) -0.0061(19)
C51 0.018(3) 0.026(3) 0.028(3) 0.0010(19) -0.001(2) -0.004(2)
C52 0.026(3) 0.031(3) 0.026(2) -0.006(2) 0.005(2) 0.002(2)
C53 0.024(3) 0.038(3) 0.023(2) -0.007(2) 0.001(2) -0.006(2)
C54 0.023(3) 0.027(2) 0.027(2) 0.008(2) -0.001(2) 0.002(2)
C55 0.020(3) 0.021(2) 0.021(2) 0.0018(17) 0.0032(19) -0.0017(19)
C56 0.030(3) 0.033(3) 0.035(3) -0.003(2) -0.002(2) 0.001(2)
C57 0.024(3) 0.031(3) 0.027(2) -0.002(2) 0.001(2) 0.002(2)
C58 0.033(4) 0.076(4) 0.027(3) -0.010(3) -0.008(3) 0.000(3)

loop_
_atom_type_symbol
_atom_type_description
_atom_type_scat_dispersion_real
_atom_type_scat_dispersion_imag
_atom_type_scat_source
C C 0.0033 0.0016 'International Tables Vol C Tables 4.2.6.8 and 6.1.1.4'
H H 0.0000 0.0000 'International Tables Vol C Tables 4.2.6.8 and 6.1.1.4'
N N 0.0061 0.0033 'International Tables Vol C Tables 4.2.6.8 and 6.1.1.4'
Cl Cl 0.1484 0.1585 'International Tables Vol C Tables 4.2.6.8 and 6.1.1.4'
Ru Ru -1.2594 0.8363 'International Tables Vol C Tables 4.2.6.8 and 6.1.1.4'

loop_
_geom_angle_atom_site_label_1
_geom_angle_atom_site_label_2
_geom_angle_atom_site_label_3
_geom_angle
C11 Ru1 C15 76.30(18)
C11 Ru1 C1 107.20(17)
C15 Ru1 C1 98.18(17)
C11 Ru1 C6 140.68(17)
C15 Ru1 C6 89.76(17)
C1 Ru1 C6 37.89(16)
C11 Ru1 C2 94.68(18)
C15 Ru1 C2 130.95(17)
C1 Ru1 C2 37.95(16)
C6 Ru1 C2 67.02(17)
C11 Ru1 C5 172.7(2)
C15 Ru1 C5 108.86(18)
C1 Ru1 C5 67.45(17)
C6 Ru1 C5 36.61(16)
C2 Ru1 C5 78.09(18)
C11 Ru1 C4 139.38(18)
C15 Ru1 C4 143.75(19)
C1 Ru1 C4 79.14(17)
C6 Ru1 C4 65.83(17)
C2 Ru1 C4 65.29(18)
C5 Ru1 C4 36.49(16)
C11 Ru1 C3 109.39(18)
C15 Ru1 C3 164.93(17)
C1 Ru1 C3 66.92(16)
C6 Ru1 C3 77.07(17)
C2 Ru1 C3 36.58(16)
C5 Ru1 C3 64.33(18)
C4 Ru1 C3 34.91(17)
C11 Ru1 Cl1 84.17(13)
C15 Ru1 Cl1 86.73(13)
C1 Ru1 Cl1 168.37(12)
C6 Ru1 Cl1 132.23(13)
C2 Ru1 Cl1 141.05(12)
C5 Ru1 Cl1 101.00(13)
C4 Ru1 Cl1 90.65(13)
C3 Ru1 Cl1 107.49(12)
C40 Ru2 C44 76.82(18)
C40 Ru2 C35 138.51(17)
C44 Ru2 C35 88.29(18)
C40 Ru2 C30 105.55(17)
C44 Ru2 C30 98.09(17)
C35 Ru2 C30 37.97(17)
C40 Ru2 C31 93.97(18)
C44 Ru2 C31 131.31(18)
C35 Ru2 C31 67.33(17)
C30 Ru2 C31 37.89(16)
C40 Ru2 C34 172.34(19)
C44 Ru2 C34 107.09(18)
C35 Ru2 C34 36.92(16)
C30 Ru2 C34 67.64(17)
C31 Ru2 C34 78.49(18)
C40 Ru2 C33 140.75(18)
C44 Ru2 C33 142.01(19)
C35 Ru2 C33 66.26(17)
C30 Ru2 C33 79.30(17)
C31 Ru2 C33 65.65(18)
C34 Ru2 C33 36.62(17)
C40 Ru2 C32 109.82(18)
C44 Ru2 C32 164.49(17)
C35 Ru2 C32 77.52(17)
C30 Ru2 C32 66.84(16)
C31 Ru2 C32 36.56(17)
C34 Ru2 C32 64.75(17)
C33 Ru2 C32 35.29(17)
C40 Ru2 Cl3 84.83(13)
C44 Ru2 Cl3 86.94(13)
C35 Ru2 Cl3 133.41(13)
C30 Ru2 Cl3 169.24(12)
C31 Ru2 Cl3 140.50(12)
C34 Ru2 Cl3 101.81(13)
C33 Ru2 Cl3 90.87(13)
C32 Ru2 Cl3 107.33(12)
C11 N1 C12 111.5(4)
C11 N1 C14 115.5(4)
C12 N1 C14 132.9(4)
C11 N2 C13 110.3(4)
C11 N2 C20 122.9(4)
C13 N2 C20 126.6(4)
C41 N3 C40 111.5(4)
C41 N3 C43 132.9(4)
C40 N3 C43 115.5(4)
C40 N4 C42 110.2(4)
C40 N4 C49 122.9(4)
C42 N4 C49 126.7(4)
C6 C1 C2 116.8(4)
C6 C1 C7 120.6(4)
C2 C1 C7 122.5(4)
C6 C1 Ru1 71.4(3)
C2 C1 Ru1 71.5(2)
C7 C1 Ru1 129.7(3)
C3 C2 C1 121.7(4)
C3 C2 Ru1 76.3(3)
C1 C2 Ru1 70.6(3)
C3 C2 H2 119.2
C1 C2 H2 119.2
Ru1 C2 H2 125.7
C4 C3 C2 119.9(4)
C4 C3 Ru1 72.2(3)
C2 C3 Ru1 67.1(3)
C4 C3 H3 120.0
C2 C3 H3 120.0
Ru1 C3 H3 134.0
C3 C4 C5 119.7(4)
C3 C4 C10 120.9(5)
C5 C4 C10 119.3(5)
C3 C4 Ru1 72.9(3)
C5 C4 Ru1 70.0(3)
C10 C4 Ru1 129.5(4)
C6 C5 C4 119.6(5)
C6 C5 Ru1 69.1(2)
C4 C5 Ru1 73.5(3)
C6 C5 H5 120.2
C4 C5 H5 120.2
Ru1 C5 H5 129.6
C5 C6 C1 122.1(4)
C5 C6 Ru1 74.3(3)
C1 C6 Ru1 70.7(2)
C5 C6 H6 119.0
C1 C6 H6 119.0
Ru1 C6 H6 128.4
C8 C7 C1 113.1(4)
C8 C7 C9 111.2(4)
C1 C7 C9 108.7(4)
C8 C7 H7 107.9
C1 C7 H7 107.9
C9 C7 H7 107.9
C7 C8 H8A 109.5
C7 C8 H8B 109.5
H8A C8 H8B 109.5
C7 C8 H8C 109.5
H8A C8 H8C 109.5
H8B C8 H8C 109.5
C7 C9 H9A 109.5
C7 C9 H9B 109.5
H9A C9 H9B 109.5
C7 C9 H9C 109.5
H9A C9 H9C 109.5
H9B C9 H9C 109.5
C4 C10 H10A 109.5
C4 C10 H10B 109.5
H10A C10 H10B 109.5
C4 C10 H10C 109.5
H10A C10 H10C 109.5
H10B C10 H10C 109.5
N2 C11 N1 104.5(4)
N2 C11 Ru1 136.7(3)
N1 C11 Ru1 118.6(3)
C13 C12 N1 105.4(4)
C13 C12 H12 127.3
N1 C12 H12 127.3
C12 C13 N2 108.2(4)
C12 C13 H13 125.9
N2 C13 H13 125.9
C19 C14 C15 124.5(5)
C19 C14 N1 123.1(4)
C15 C14 N1 112.4(4)
C16 C15 C14 116.1(4)
C16 C15 Ru1 126.8(3)
C14 C15 Ru1 117.1(3)
C17 C16 C15 120.0(5)
C17 C16 H16 120.0
C15 C16 H16 120.0
C18 C17 C16 122.4(5)
C18 C17 Cl2 119.0(4)
C16 C17 Cl2 118.6(4)
C19 C18 C17 119.0(5)
C19 C18 H18 120.5
C17 C18 H18 120.5
C18 C19 C14 117.9(5)
C18 C19 H19 121.1
C14 C19 H19 121.1
N2 C20 C21 113.4(4)
N2 C20 H20A 108.9
C21 C20 H20A 108.9
N2 C20 H20B 108.9
C21 C20 H20B 108.9
H20A C20 H20B 107.7
C22 C21 C26 120.2(4)
C22 C21 C20 120.3(4)
C26 C21 C20 119.5(4)
C23 C22 C21 118.5(5)
C23 C22 C27 120.7(5)
C21 C22 C27 120.7(4)
C24 C23 C22 122.3(5)
C24 C23 H23 118.9
C22 C23 H23 118.9
C23 C24 C25 118.9(4)
C23 C24 C29 122.1(5)
C25 C24 C29 119.0(5)
C24 C25 C26 120.7(4)
C24 C25 H25 119.6
C26 C25 H25 119.6
C25 C26 C21 119.4(4)
C25 C26 C28 119.2(4)
C21 C26 C28 121.4(4)
C22 C27 H27A 109.5
C22 C27 H27B 109.5
H27A C27 H27B 109.5
C22 C27 H27C 109.5
H27A C27 H27C 109.5
H27B C27 H27C 109.5
C26 C28 H28A 109.5
C26 C28 H28B 109.5
H28A C28 H28B 109.5
C26 C28 H28C 109.5
H28A C28 H28C 109.5
H28B C28 H28C 109.5
C24 C29 H29A 109.5
C24 C29 H29B 109.5
H29A C29 H29B 109.5
C24 C29 H29C 109.5
H29A C29 H29C 109.5
H29B C29 H29C 109.5
C35 C30 C31 117.0(4)
C35 C30 C36 120.1(4)
C31 C30 C36 122.9(4)
C35 C30 Ru2 70.5(3)
C31 C30 Ru2 71.4(3)
C36 C30 Ru2 128.2(3)
C32 C31 C30 121.6(4)
C32 C31 Ru2 76.2(3)
C30 C31 Ru2 70.7(3)
C32 C31 H31 119.2
C30 C31 H31 119.2
Ru2 C31 H31 125.7
C33 C32 C31 120.1(4)
C33 C32 Ru2 72.1(3)
C31 C32 Ru2 67.3(3)
C33 C32 H32 119.9
C31 C32 H32 119.9
Ru2 C32 H32 134.0
C32 C33 C34 119.5(4)
C32 C33 C39 120.7(5)
C34 C33 C39 119.8(5)
C32 C33 Ru2 72.6(3)
C34 C33 Ru2 70.0(3)
C39 C33 Ru2 129.6(4)
C35 C34 C33 119.2(5)
C35 C34 Ru2 68.2(2)
C33 C34 Ru2 73.4(3)
C35 C34 H34 120.4
C33 C34 H34 120.4
Ru2 C34 H34 130.5
C34 C35 C30 122.5(4)
C34 C35 Ru2 74.9(3)
C30 C35 Ru2 71.5(2)
C34 C35 H35 118.8
C30 C35 H35 118.8
Ru2 C35 H35 126.9
C30 C36 C37 109.9(4)
C30 C36 C38 113.7(4)
C37 C36 C38 110.1(5)
C30 C36 H36 107.6
C37 C36 H36 107.6
C38 C36 H36 107.6
C36 C37 H37A 109.5
C36 C37 H37B 109.5
H37A C37 H37B 109.5
C36 C37 H37C 109.5
H37A C37 H37C 109.5
H37B C37 H37C 109.5
C36 C38 H38A 109.5
C36 C38 H38B 109.5
H38A C38 H38B 109.5
C36 C38 H38C 109.5
H38A C38 H38C 109.5
H38B C38 H38C 109.5
C33 C39 H39A 109.5
C33 C39 H39B 109.5
H39A C39 H39B 109.5
C33 C39 H39C 109.5
H39A C39 H39C 109.5
H39B C39 H39C 109.5
N4 C40 N3 104.3(4)
N4 C40 Ru2 137.2(3)
N3 C40 Ru2 118.3(3)
C42 C41 N3 106.2(4)
C42 C41 H41 126.9
N3 C41 H41 126.9
C41 C42 N4 107.8(4)
C41 C42 H42 126.1
N4 C42 H42 126.1
C48 C43 C44 124.0(5)
C48 C43 N3 123.5(4)
C44 C43 N3 112.5(4)
C45 C44 C43 115.9(4)
C45 C44 Ru2 127.5(4)
C43 C44 Ru2 116.6(3)
C46 C45 C44 120.5(5)
C46 C45 H45 119.8
C44 C45 H45 119.8
C47 C46 C45 123.0(5)
C47 C46 Cl4 118.2(4)
C45 C46 Cl4 118.8(4)
C46 C47 C48 118.5(5)
C46 C47 H47 120.8
C48 C47 H47 120.8
C43 C48 C47 118.0(5)
C43 C48 H48 121.0
C47 C48 H48 121.0
N4 C49 C50 112.4(4)
N4 C49 H49A 109.1
C50 C49 H49A 109.1
N4 C49 H49B 109.1
C50 C49 H49B 109.1
H49A C49 H49B 107.9
C51 C50 C55 120.4(4)
C51 C50 C49 120.1(4)
C55 C50 C49 119.5(4)
C50 C51 C52 118.7(5)
C50 C51 C56 121.4(4)
C52 C51 C56 119.8(5)
C53 C52 C51 122.3(5)
C53 C52 H52 118.8
C51 C52 H52 118.8
C52 C53 C54 117.6(4)
C52 C53 C58 121.0(5)
C54 C53 C58 121.4(5)
C53 C54 C55 121.9(5)
C53 C54 H54 119.0
C55 C54 H54 119.0
C54 C55 C50 119.0(4)
C54 C55 C57 120.2(4)
C50 C55 C57 120.8(4)
C51 C56 H56A 109.5
C51 C56 H56B 109.5
H56A C56 H56B 109.5
C51 C56 H56C 109.5
H56A C56 H56C 109.5
H56B C56 H56C 109.5
C55 C57 H57A 109.5
C55 C57 H57B 109.5
H57A C57 H57B 109.5
C55 C57 H57C 109.5
H57A C57 H57C 109.5
H57B C57 H57C 109.5
C53 C58 H58A 109.5
C53 C58 H58B 109.5
H58A C58 H58B 109.5
C53 C58 H58C 109.5
H58A C58 H58C 109.5
H58B C58 H58C 109.5

loop_
_geom_bond_atom_site_label_1
_geom_bond_atom_site_label_2
_geom_bond_distance
Ru1 C11 2.027(4)
Ru1 C15 2.081(4)
Ru1 C1 2.182(4)
Ru1 C6 2.191(4)
Ru1 C2 2.194(5)
Ru1 C5 2.259(4)
Ru1 C4 2.305(5)
Ru1 C3 2.314(5)
Ru1 Cl1 2.4262(13)
Ru2 C40 2.025(4)
Ru2 C44 2.084(4)
Ru2 C35 2.173(4)
Ru2 C30 2.186(4)
Ru2 C31 2.195(5)
Ru2 C34 2.260(5)
Ru2 C33 2.304(5)
Ru2 C32 2.310(5)
Ru2 Cl3 2.4130(13)
Cl2 C17 1.762(5)
Cl4 C46 1.761(5)
N1 C11 1.361(5)
N1 C12 1.393(5)
N1 C14 1.418(6)
N2 C11 1.353(5)
N2 C13 1.389(5)
N2 C20 1.476(5)
N3 C41 1.374(5)
N3 C40 1.376(5)
N3 C43 1.417(6)
N4 C40 1.357(5)
N4 C42 1.391(5)
N4 C49 1.485(5)
C1 C6 1.420(6)
C1 C2 1.423(6)
C1 C7 1.523(6)
C2 C3 1.419(6)
C2 H2 0.9500
C3 C4 1.386(7)
C3 H3 0.9500
C4 C5 1.430(6)
C4 C10 1.517(6)
C5 C6 1.399(6)
C5 H5 0.9500
C6 H6 0.9500
C7 C8 1.512(6)
C7 C9 1.525(6)
C7 H7 1.0000
C8 H8A 0.9800
C8 H8B 0.9800
C8 H8C 0.9800
C9 H9A 0.9800
C9 H9B 0.9800
C9 H9C 0.9800
C10 H10A 0.9800
C10 H10B 0.9800
C10 H10C 0.9800
C12 C13 1.341(7)
C12 H12 0.9500
C13 H13 0.9500
C14 C19 1.393(6)
C14 C15 1.394(6)
C15 C16 1.391(6)
C16 C17 1.391(7)
C16 H16 0.9500
C17 C18 1.383(7)
C18 C19 1.380(6)
C18 H18 0.9500
C19 H19 0.9500
C20 C21 1.508(6)
C20 H20A 0.9900
C20 H20B 0.9900
C21 C22 1.399(6)
C21 C26 1.403(6)
C22 C23 1.392(6)
C22 C27 1.515(6)
C23 C24 1.377(7)
C23 H23 0.9500
C24 C25 1.391(6)
C24 C29 1.523(6)
C25 C26 1.397(6)
C25 H25 0.9500
C26 C28 1.506(6)
C27 H27A 0.9800
C27 H27B 0.9800
C27 H27C 0.9800
C28 H28A 0.9800
C28 H28B 0.9800
C28 H28C 0.9800
C29 H29A 0.9800
C29 H29B 0.9800
C29 H29C 0.9800
C30 C35 1.418(6)
C30 C31 1.422(6)
C30 C36 1.519(6)
C31 C32 1.417(6)
C31 H31 0.9500
C32 C33 1.399(7)
C32 H32 0.9500
C33 C34 1.434(7)
C33 C39 1.499(6)
C34 C35 1.406(6)
C34 H34 0.9500
C35 H35 0.9500
C36 C37 1.523(7)
C36 C38 1.532(7)
C36 H36 1.0000
C37 H37A 0.9800
C37 H37B 0.9800
C37 H37C 0.9800
C38 H38A 0.9800
C38 H38B 0.9800
C38 H38C 0.9800
C39 H39A 0.9800
C39 H39B 0.9800
C39 H39C 0.9800
C41 C42 1.350(6)
C41 H41 0.9500
C42 H42 0.9500
C43 C48 1.386(6)
C43 C44 1.409(6)
C44 C45 1.389(6)
C45 C46 1.383(7)
C45 H45 0.9500
C46 C47 1.370(7)
C47 C48 1.403(7)
C47 H47 0.9500
C48 H48 0.9500
C49 C50 1.511(6)
C49 H49A 0.9900
C49 H49B 0.9900
C50 C51 1.392(6)
C50 C55 1.401(6)
C51 C52 1.399(6)
C51 C56 1.503(6)
C52 C53 1.388(7)
C52 H52 0.9500
C53 C54 1.393(6)
C53 C58 1.505(6)
C54 C55 1.394(6)
C54 H54 0.9500
C55 C57 1.507(6)
C56 H56A 0.9800
C56 H56B 0.9800
C56 H56C 0.9800
C57 H57A 0.9800
C57 H57B 0.9800
C57 H57C 0.9800
C58 H58A 0.9800
C58 H58B 0.9800
C58 H58C 0.9800

loop_
_geom_hbond_atom_site_label_D
_geom_hbond_atom_site_label_H
_geom_hbond_atom_site_label_A
_geom_hbond_distance_DH
_geom_hbond_distance_HA
_geom_hbond_distance_DA
_geom_hbond_angle_DHA
_geom_hbond_site_symmetry_A
C49 H49B Cl1 0.99 2.75 3.513(5) 134.1 .
C20 H20A Cl3 0.99 2.71 3.455(5) 132.8 1_655
C12 H12 Cl3 0.95 2.98 3.903(5) 165.6 3_655

loop_
_geom_torsion_atom_site_label_1
_geom_torsion_atom_site_label_2
_geom_torsion_atom_site_label_3
_geom_torsion_atom_site_label_4
_geom_torsion
C6 C1 C2 C3 2.3(6)
C7 C1 C2 C3 -175.0(4)
Ru1 C1 C2 C3 59.2(4)
C6 C1 C2 Ru1 -56.9(4)
C7 C1 C2 Ru1 125.8(4)
C1 C2 C3 C4 -5.3(7)
Ru1 C2 C3 C4 51.2(4)
C1 C2 C3 Ru1 -56.5(4)
C2 C3 C4 C5 5.1(7)
Ru1 C3 C4 C5 54.0(4)
C2 C3 C4 C10 -175.2(4)
Ru1 C3 C4 C10 -126.3(5)
C2 C3 C4 Ru1 -48.9(4)
C3 C4 C5 C6 -2.0(7)
C10 C4 C5 C6 178.3(5)
Ru1 C4 C5 C6 53.4(4)
C3 C4 C5 Ru1 -55.4(4)
C10 C4 C5 Ru1 124.9(5)
C4 C5 C6 C1 -1.0(7)
Ru1 C5 C6 C1 54.5(4)
C4 C5 C6 Ru1 -55.5(4)
C2 C1 C6 C5 0.8(7)
C7 C1 C6 C5 178.2(4)
Ru1 C1 C6 C5 -56.1(4)
C2 C1 C6 Ru1 57.0(3)
C7 C1 C6 Ru1 -125.7(4)
C6 C1 C7 C8 146.5(5)
C2 C1 C7 C8 -36.3(6)
Ru1 C1 C7 C8 55.9(6)
C6 C1 C7 C9 -89.5(5)
C2 C1 C7 C9 87.7(5)
Ru1 C1 C7 C9 180.0(3)
C13 N2 C11 N1 0.9(5)
C20 N2 C11 N1 -175.0(4)
C13 N2 C11 Ru1 -172.8(4)
C20 N2 C11 Ru1 11.3(7)
C12 N1 C11 N2 -0.6(5)
C14 N1 C11 N2 -179.1(4)
C12 N1 C11 Ru1 174.6(3)
C14 N1 C11 Ru1 -4.0(5)
C11 N1 C12 C13 0.0(5)
C14 N1 C12 C13 178.2(5)
N1 C12 C13 N2 0.6(5)
C11 N2 C13 C12 -1.0(6)
C20 N2 C13 C12 174.7(4)
C11 N1 C14 C19 -176.2(4)
C12 N1 C14 C19 5.7(8)
C11 N1 C14 C15 4.2(6)
C12 N1 C14 C15 -173.9(5)
C19 C14 C15 C16 -1.5(7)
N1 C14 C15 C16 178.1(4)
C19 C14 C15 Ru1 177.7(4)
N1 C14 C15 Ru1 -2.8(5)
C14 C15 C16 C17 1.0(7)
Ru1 C15 C16 C17 -178.1(4)
C15 C16 C17 C18 0.7(8)
C15 C16 C17 Cl2 179.1(4)
C16 C17 C18 C19 -2.0(9)
Cl2 C17 C18 C19 179.6(4)
C17 C18 C19 C14 1.6(8)
C15 C14 C19 C18 0.2(8)
N1 C14 C19 C18 -179.3(4)
C11 N2 C20 C21 -161.4(4)
C13 N2 C20 C21 23.4(7)
N2 C20 C21 C22 90.6(5)
N2 C20 C21 C26 -90.1(5)
C26 C21 C22 C23 -0.8(7)
C20 C21 C22 C23 178.5(4)
C26 C21 C22 C27 178.3(4)
C20 C21 C22 C27 -2.3(7)
C21 C22 C23 C24 0.7(7)
C27 C22 C23 C24 -178.5(4)
C22 C23 C24 C25 0.9(7)
C22 C23 C24 C29 -178.2(5)
C23 C24 C25 C26 -2.4(7)
C29 C24 C25 C26 176.8(4)
C24 C25 C26 C21 2.3(7)
C24 C25 C26 C28 -178.6(4)
C22 C21 C26 C25 -0.7(7)
C20 C21 C26 C25 -180.0(4)
C22 C21 C26 C28 -179.7(4)
C20 C21 C26 C28 0.9(7)
C35 C30 C31 C32 -3.6(6)
C36 C30 C31 C32 176.8(4)
Ru2 C30 C31 C32 -59.2(4)
C35 C30 C31 Ru2 55.5(4)
C36 C30 C31 Ru2 -124.0(4)
C30 C31 C32 C33 5.5(7)
Ru2 C31 C32 C33 -51.1(4)
C30 C31 C32 Ru2 56.6(4)
C31 C32 C33 C34 -4.9(7)
Ru2 C32 C33 C34 -53.9(4)
C31 C32 C33 C39 175.2(4)
Ru2 C32 C33 C39 126.3(5)
C31 C32 C33 Ru2 49.0(4)
C32 C33 C34 C35 2.8(7)
C39 C33 C34 C35 -177.4(5)
Ru2 C33 C34 C35 -52.4(4)
C32 C33 C34 Ru2 55.1(4)
C39 C33 C34 Ru2 -125.0(5)
C33 C34 C35 C30 -1.1(7)
Ru2 C34 C35 C30 -55.9(4)
C33 C34 C35 Ru2 54.8(4)
C31 C30 C35 C34 1.5(7)
C36 C30 C35 C34 -179.0(4)
Ru2 C30 C35 C34 57.4(4)
C31 C30 C35 Ru2 -56.0(4)
C36 C30 C35 Ru2 123.6(4)
C35 C30 C36 C37 86.6(6)
C31 C30 C36 C37 -93.8(5)
Ru2 C30 C36 C37 174.7(4)
C35 C30 C36 C38 -149.5(5)
C31 C30 C36 C38 30.1(7)
Ru2 C30 C36 C38 -61.4(6)
C42 N4 C40 N3 -0.7(5)
C49 N4 C40 N3 174.6(4)
C42 N4 C40 Ru2 173.2(4)
C49 N4 C40 Ru2 -11.5(7)
C41 N3 C40 N4 0.8(5)
C43 N3 C40 N4 178.4(4)
C41 N3 C40 Ru2 -174.5(3)
C43 N3 C40 Ru2 3.2(5)
C40 N3 C41 C42 -0.6(5)
C43 N3 C41 C42 -177.7(5)
N3 C41 C42 N4 0.1(5)
C40 N4 C42 C41 0.4(6)
C49 N4 C42 C41 -174.7(4)
C41 N3 C43 C48 -7.5(8)
C40 N3 C43 C48 175.5(5)
C41 N3 C43 C44 171.8(5)
C40 N3 C43 C44 -5.1(6)
C48 C43 C44 C45 3.6(7)
N3 C43 C44 C45 -175.7(4)
C48 C43 C44 Ru2 -175.7(4)
N3 C43 C44 Ru2 4.9(5)
C43 C44 C45 C46 -3.1(7)
Ru2 C44 C45 C46 176.2(4)
C44 C45 C46 C47 1.0(8)
C44 C45 C46 Cl4 -179.2(4)
C45 C46 C47 C48 0.8(8)
Cl4 C46 C47 C48 -179.0(4)
C44 C43 C48 C47 -1.9(8)
N3 C43 C48 C47 177.4(4)
C46 C47 C48 C43 -0.4(7)
C40 N4 C49 C50 157.8(4)
C42 N4 C49 C50 -27.7(7)
N4 C49 C50 C51 -88.1(5)
N4 C49 C50 C55 92.3(5)
C55 C50 C51 C52 -0.2(7)
C49 C50 C51 C52 -179.7(4)
C55 C50 C51 C56 -179.4(4)
C49 C50 C51 C56 1.1(7)
C50 C51 C52 C53 0.5(7)
C56 C51 C52 C53 179.8(5)
C51 C52 C53 C54 -0.6(8)
C51 C52 C53 C58 -179.6(5)
C52 C53 C54 C55 0.4(7)
C58 C53 C54 C55 179.4(5)
C53 C54 C55 C50 0.0(7)
C53 C54 C55 C57 -180.0(4)
C51 C50 C55 C54 -0.1(7)
C49 C50 C55 C54 179.5(4)
C51 C50 C55 C57 179.9(4)
C49 C50 C55 C57 -0.6(6)
